data_4126461
loop_
_publ_author_name
'Liniger, Marc'
'Liu, Yiyang'
'Stoltz, Brian M.'

_publ_section_title
;
 Sequential Ruthenium Catalysis for Olefin Isomerization and Oxidation:
 Application to the Synthesis of Unusual Amino Acids.
;
_journal_name_full 'Journal of the American Chemical Society'
_journal_paper_doi 10.1021/jacs.7b08496
_journal_year 2017
_chemical_formula_moiety 'C7 H11 N O3'
_chemical_formula_sum 'C7 H11 N O3'
_chemical_formula_weight 157.17
_chemical_name_systematic
;
 ?
;
_space_group_crystal_system monoclinic
_space_group_IT_number 14
_space_group_name_Hall '-P 2yn'
_space_group_name_H-M_alt 'P 1 21/n 1'
_symmetry_space_group_name_Hall '-P 2yn'
_symmetry_space_group_name_H-M 'P 1 21/n 1'
_atom_sites_solution_hydrogens difmap
_atom_sites_solution_primary direct
_audit_creation_date 2014-04-30
_audit_creation_method
;
Olex2 1.2
(compiled 2014.03.20 svn.r2914 for OlexSys, GUI svn.r4816),
 SHELXL-2014,
 and manual edit
;
_cell_angle_alpha 90
_cell_angle_beta 97.139(3)
_cell_angle_gamma 90
_cell_formula_units_Z 8
_cell_length_a 7.0375(4)
_cell_length_b 9.3775(4)
_cell_length_c 24.0033(12)
_cell_measurement_reflns_used 9871
_cell_measurement_temperature 100
_cell_measurement_theta_max 36.95
_cell_measurement_theta_min 2.33
_cell_volume 1571.80(14)
_computing_cell_refinement 'SAINT V8.34A (Bruker-AXS, 2007)'
_computing_data_collection 'APEX2 2014.1-1 (Bruker-AXS, 2007)'
_computing_data_reduction 'SAINT V8.34A (Bruker-AXS, 2007)'
_computing_molecular_graphics 'DIAMOND 3 (Crystal Impact, 1999)'
_computing_publication_material 'Olex2 (Dolomanov et al., 2009)'
_computing_structure_refinement 'SHELXL-2014/2 (Sheldrick, 2014)'
_computing_structure_solution 'XT-2014/1 (Sheldrick, 2012)'
_diffrn_ambient_temperature 100
_diffrn_detector_area_resol_mean 8.33
_diffrn_measured_fraction_theta_full 1.000
_diffrn_measured_fraction_theta_max 0.953
_diffrn_measurement_device_type 'Bruker KAPPA APEX II'
_diffrn_measurement_method '\f and \w scans'
_diffrn_radiation_type MoK\a
_diffrn_radiation_wavelength 0.71073
_diffrn_reflns_av_R_equivalents 0.0394
_diffrn_reflns_av_unetI/netI 0.0212
_diffrn_reflns_Laue_measured_fraction_full 1.000
_diffrn_reflns_Laue_measured_fraction_max 0.953
_diffrn_reflns_limit_h_max 11
_diffrn_reflns_limit_h_min -12
_diffrn_reflns_limit_k_max 16
_diffrn_reflns_limit_k_min -16
_diffrn_reflns_limit_l_max 40
_diffrn_reflns_limit_l_min -40
_diffrn_reflns_number 81135
_diffrn_reflns_point_group_measured_fraction_full 1.000
_diffrn_reflns_point_group_measured_fraction_max 0.953
_diffrn_reflns_theta_full 25.242
_diffrn_reflns_theta_max 38.050
_diffrn_reflns_theta_min 1.710
_diffrn_source_current 30
_diffrn_source_power 1.5
_diffrn_source_target Mo
_diffrn_source_voltage 50
_diffrn_standards_number 0
_exptl_absorpt_coefficient_mu 0.104
_exptl_absorpt_correction_T_max 1.0000
_exptl_absorpt_correction_T_min 0.9385
_exptl_absorpt_correction_type multi-scan
_exptl_absorpt_process_details
;
SADABS-2012/1 (Bruker,2012) was used for absorption correction.
wR2(int) was 0.0556 before and 0.0497 after correction.
The Ratio of minimum to maximum transmission is 0.9385.
The \l/2 correction factor is 0.0015.
;
_exptl_crystal_colour colourless
_exptl_crystal_density_diffrn 1.328
_exptl_crystal_description 'ragged edged blade'
_exptl_crystal_F_000 672
_exptl_crystal_size_max 0.59
_exptl_crystal_size_mid 0.26
_exptl_crystal_size_min 0.08
_refine_diff_density_max 0.599
_refine_diff_density_min -0.210
_refine_diff_density_rms 0.064
_refine_ls_extinction_method none
_refine_ls_goodness_of_fit_ref 1.705
_refine_ls_hydrogen_treatment refall
_refine_ls_matrix_type full
_refine_ls_number_parameters 287
_refine_ls_number_reflns 8190
_refine_ls_number_restraints 0
_refine_ls_restrained_S_all 1.705
_refine_ls_R_factor_all 0.0507
_refine_ls_R_factor_gt 0.0398
_refine_ls_shift/su_max 0.002
_refine_ls_shift/su_mean 0.000
_refine_ls_structure_factor_coef Fsqd
_refine_ls_weighting_details 'w=1/[\s^2^(Fo^2^)+(0.0400P)^2^] where P=(Fo^2^+2Fc^2^)/3'
_refine_ls_weighting_scheme calc
_refine_ls_wR_factor_gt 0.1045
_refine_ls_wR_factor_ref 0.1074
_reflns_Friedel_coverage 0.000
_reflns_number_gt 6824
_reflns_number_total 8190
_reflns_threshold_expression 'I > 2\s(I)'
_cod_data_source_file ja7b08496_si_002.cif
_cod_data_source_block a14192
_cod_database_code 4126461
_shelxl_version_number 2014-2
_shelx_space_group_comment
;
The symmetry employed for this shelxl refinement is uniquely defined
by the following loop, which should always be used as a source of
symmetry information in preference to the above space-group names.
They are only intended as comments.
;
_shelx_estimated_absorpt_t_max 0.992
_shelx_estimated_absorpt_t_min 0.941
_olex2_refinement_description
;
;

loop_
_space_group_symop_operation_xyz
'x, y, z'
'-x+1/2, y+1/2, -z+1/2'
'-x, -y, -z'
'x-1/2, -y-1/2, z-1/2'

loop_
_atom_site_label
_atom_site_type_symbol
_atom_site_fract_x
_atom_site_fract_y
_atom_site_fract_z
_atom_site_U_iso_or_equiv
_atom_site_adp_type
_atom_site_occupancy
_atom_site_site_symmetry_order
_atom_site_calc_flag
O1 O 0.81793(6) 0.77726(5) 1.00423(2) 0.01504(9) Uani 1 1 d
O2 O 0.88029(7) 0.58400(5) 1.10717(2) 0.01562(9) Uani 1 1 d
O3 O 0.86983(8) 0.79042(5) 1.15362(2) 0.01978(10) Uani 1 1 d
N1 N 1.09268(8) 0.67503(6) 0.98434(2) 0.01517(10) Uani 1 1 d
C1 C 0.98739(8) 0.73855(6) 1.01908(2) 0.01141(9) Uani 1 1 d
C2 C 1.07244(8) 0.77206(6) 1.07923(2) 0.01149(9) Uani 1 1 d
C3 C 1.26553(9) 0.69588(7) 1.09615(3) 0.01696(11) Uani 1 1 d
C4 C 1.39030(9) 0.70098(8) 1.04866(3) 0.01981(12) Uani 1 1 d
C5 C 1.28977(9) 0.62321(8) 0.99796(3) 0.01852(12) Uani 1 1 d
C6 C 0.92830(8) 0.71924(6) 1.11727(2) 0.01154(9) Uani 1 1 d
C7 C 1.09337(11) 0.93463(7) 1.08409(3) 0.01962(12) Uani 1 1 d
O1B O 0.38224(7) 0.51826(5) 0.83866(2) 0.01674(9) Uani 1 1 d
O2B O 0.61334(7) 0.74963(5) 0.91153(2) 0.01608(9) Uani 1 1 d
O3B O 0.87581(6) 0.70250(5) 0.87133(2) 0.01678(9) Uani 1 1 d
N1B N 0.22581(7) 0.72610(6) 0.81984(2) 0.01533(10) Uani 1 1 d
C1B C 0.38299(8) 0.64654(6) 0.82431(2) 0.01078(9) Uani 1 1 d
C2B C 0.57234(8) 0.71180(6) 0.81240(2) 0.01005(9) Uani 1 1 d
C3B C 0.55009(9) 0.86444(6) 0.78804(3) 0.01472(10) Uani 1 1 d
C4B C 0.40166(11) 0.95129(7) 0.81409(3) 0.01975(12) Uani 1 1 d
C5B C 0.21017(10) 0.87674(7) 0.80280(3) 0.02151(13) Uani 1 1 d
C6B C 0.70240(8) 0.71923(6) 0.86832(2) 0.01036(9) Uani 1 1 d
C7B C 0.66477(9) 0.61477(7) 0.77201(3) 0.01508(10) Uani 1 1 d
H2 H 0.789(2) 0.5508(14) 1.1325(6) 0.048(4) Uiso 1 1 d
H1 H 1.0349(17) 0.6644(12) 0.9483(5) 0.034(3) Uiso 1 1 d
H3A H 1.3310(17) 0.7426(11) 1.1311(5) 0.030(3) Uiso 1 1 d
H3B H 1.2382(16) 0.5956(11) 1.1053(5) 0.026(3) Uiso 1 1 d
H4A H 1.4132(17) 0.8028(12) 1.0391(5) 0.029(3) Uiso 1 1 d
H4B H 1.5171(19) 0.6546(13) 1.0600(5) 0.039(3) Uiso 1 1 d
H5A H 1.2858(15) 0.5220(11) 1.0054(4) 0.023(2) Uiso 1 1 d
H5B H 1.3469(17) 0.6429(12) 0.9671(5) 0.032(3) Uiso 1 1 d
H7A H 1.1814(17) 0.9644(12) 1.0570(5) 0.036(3) Uiso 1 1 d
H7B H 0.9707(16) 0.9822(11) 1.0726(4) 0.024(2) Uiso 1 1 d
H7C H 1.1386(16) 0.9626(11) 1.1211(4) 0.025(3) Uiso 1 1 d
H2B H 0.701(2) 0.7577(13) 0.9418(6) 0.047(4) Uiso 1 1 d
H1B H 0.1213(17) 0.6805(12) 0.8292(5) 0.030(3) Uiso 1 1 d
H3BA H 0.6756(16) 0.9120(10) 0.7926(4) 0.023(2) Uiso 1 1 d
H3BB H 0.5107(14) 0.8574(10) 0.7484(4) 0.017(2) Uiso 1 1 d
H4BA H 0.4388(15) 0.9642(11) 0.8543(4) 0.023(2) Uiso 1 1 d
H4BB H 0.3908(17) 1.0465(12) 0.7979(5) 0.030(3) Uiso 1 1 d
H5BA H 0.1639(17) 0.8762(11) 0.7627(5) 0.029(3) Uiso 1 1 d
H5BB H 0.1126(17) 0.9192(11) 0.8234(5) 0.029(3) Uiso 1 1 d
H7BA H 0.6845(15) 0.5175(11) 0.7893(4) 0.024(2) Uiso 1 1 d
H7BB H 0.5814(15) 0.6050(10) 0.7372(4) 0.019(2) Uiso 1 1 d
H7BC H 0.7919(16) 0.6608(12) 0.7640(5) 0.029(3) Uiso 1 1 d

loop_
_atom_site_aniso_label
_atom_site_aniso_U_11
_atom_site_aniso_U_22
_atom_site_aniso_U_33
_atom_site_aniso_U_23
_atom_site_aniso_U_13
_atom_site_aniso_U_12
O1 0.01149(18) 0.0220(2) 0.01140(18) 0.00031(15) 0.00034(14) 0.00190(15)
O2 0.0179(2) 0.01229(18) 0.0180(2) -0.00079(15) 0.00722(16) -0.00394(15)
O3 0.0251(2) 0.0192(2) 0.0164(2) -0.00474(16) 0.00797(18) -0.00187(17)
N1 0.0112(2) 0.0229(2) 0.0116(2) -0.00207(17) 0.00202(16) 0.00023(17)
C1 0.0110(2) 0.0126(2) 0.0107(2) 0.00126(16) 0.00174(16) -0.00172(17)
C2 0.0117(2) 0.0124(2) 0.0102(2) 0.00016(16) 0.00061(17) -0.00269(17)
C3 0.0110(2) 0.0244(3) 0.0150(2) 0.0016(2) -0.00014(19) -0.0001(2)
C4 0.0100(2) 0.0287(3) 0.0208(3) 0.0001(2) 0.0019(2) -0.0025(2)
C5 0.0117(2) 0.0255(3) 0.0190(3) -0.0016(2) 0.0045(2) 0.0013(2)
C6 0.0114(2) 0.0128(2) 0.0101(2) 0.00066(16) 0.00003(16) -0.00044(17)
C7 0.0259(3) 0.0131(2) 0.0200(3) -0.0009(2) 0.0033(2) -0.0067(2)
O1B 0.0154(2) 0.01372(18) 0.0219(2) 0.00334(16) 0.00538(16) -0.00242(15)
O2B 0.00985(18) 0.0284(2) 0.01024(18) -0.00301(16) 0.00241(14) 0.00073(16)
O3B 0.00821(17) 0.0284(2) 0.01397(19) -0.00082(16) 0.00216(14) 0.00139(16)
N1B 0.0084(2) 0.0197(2) 0.0183(2) 0.00273(18) 0.00315(17) 0.00152(17)
C1B 0.0089(2) 0.0137(2) 0.0100(2) -0.00010(16) 0.00192(16) -0.00085(16)
C2B 0.0083(2) 0.0123(2) 0.0099(2) 0.00025(16) 0.00241(16) -0.00065(16)
C3B 0.0164(2) 0.0138(2) 0.0142(2) 0.00364(18) 0.00312(19) -0.00161(19)
C4B 0.0251(3) 0.0133(2) 0.0212(3) 0.0015(2) 0.0045(2) 0.0041(2)
C5B 0.0177(3) 0.0213(3) 0.0260(3) 0.0052(2) 0.0046(2) 0.0090(2)
C6B 0.0087(2) 0.0116(2) 0.0112(2) 0.00037(16) 0.00276(16) -0.00079(16)
C7B 0.0126(2) 0.0197(3) 0.0137(2) -0.00389(19) 0.00478(18) 0.00035(19)

loop_
_atom_type_symbol
_atom_type_description
_atom_type_scat_dispersion_real
_atom_type_scat_dispersion_imag
_atom_type_scat_source
C C 0.0033 0.0016 'International Tables Vol C Tables 4.2.6.8 and 6.1.1.4'
H H 0.0000 0.0000 'International Tables Vol C Tables 4.2.6.8 and 6.1.1.4'
N N 0.0061 0.0033 'International Tables Vol C Tables 4.2.6.8 and 6.1.1.4'
O O 0.0106 0.0060 'International Tables Vol C Tables 4.2.6.8 and 6.1.1.4'

loop_
_geom_angle_atom_site_label_1
_geom_angle_atom_site_label_2
_geom_angle_atom_site_label_3
_geom_angle
C6 O2 H2 111.0(8)
C1 N1 C5 126.59(5)
C1 N1 H1 115.2(8)
C5 N1 H1 118.2(8)
O1 C1 N1 122.52(5)
O1 C1 C2 117.16(5)
N1 C1 C2 120.29(5)
C1 C2 C3 112.50(5)
C1 C2 C6 106.69(5)
C1 C2 C7 107.42(5)
C6 C2 C3 108.68(5)
C6 C2 C7 109.93(5)
C7 C2 C3 111.50(5)
C2 C3 H3A 108.3(7)
C2 C3 H3B 108.0(7)
C4 C3 C2 111.02(5)
C4 C3 H3A 111.4(7)
C4 C3 H3B 110.0(6)
H3A C3 H3B 108.0(9)
C3 C4 H4A 109.0(7)
C3 C4 H4B 111.1(7)
C5 C4 C3 109.30(5)
C5 C4 H4A 110.4(6)
C5 C4 H4B 108.8(7)
H4A C4 H4B 108.3(10)
N1 C5 C4 110.69(5)
N1 C5 H5A 108.6(6)
N1 C5 H5B 104.7(7)
C4 C5 H5A 110.2(6)
C4 C5 H5B 110.4(8)
H5A C5 H5B 112.2(10)
O2 C6 C2 111.91(5)
O3 C6 O2 123.86(6)
O3 C6 C2 124.19(5)
C2 C7 H7A 107.0(7)
C2 C7 H7B 111.0(6)
C2 C7 H7C 111.5(6)
H7A C7 H7B 106.7(9)
H7A C7 H7C 111.9(9)
H7B C7 H7C 108.7(9)
C6B O2B H2B 108.3(9)
C1B N1B C5B 126.51(5)
C1B N1B H1B 114.2(7)
C5B N1B H1B 119.3(7)
O1B C1B N1B 122.04(5)
O1B C1B C2B 118.09(5)
N1B C1B C2B 119.87(5)
C1B C2B C3B 113.10(5)
C1B C2B C6B 107.17(4)
C1B C2B C7B 109.26(5)
C6B C2B C3B 108.12(4)
C6B C2B C7B 109.12(5)
C7B C2B C3B 109.96(5)
C2B C3B H3BA 109.3(6)
C2B C3B H3BB 108.3(6)
C4B C3B C2B 112.52(5)
C4B C3B H3BA 111.4(6)
C4B C3B H3BB 108.4(6)
H3BA C3B H3BB 106.7(9)
C3B C4B H4BA 111.1(6)
C3B C4B H4BB 110.6(7)
C5B C4B C3B 108.75(6)
C5B C4B H4BA 110.9(6)
C5B C4B H4BB 109.2(7)
H4BA C4B H4BB 106.2(9)
N1B C5B C4B 111.09(5)
N1B C5B H5BA 105.8(6)
N1B C5B H5BB 106.4(6)
C4B C5B H5BA 111.1(7)
C4B C5B H5BB 112.7(7)
H5BA C5B H5BB 109.3(10)
O2B C6B C2B 114.35(5)
O3B C6B O2B 123.63(5)
O3B C6B C2B 121.98(5)
C2B C7B H7BA 109.1(6)
C2B C7B H7BB 110.1(6)
C2B C7B H7BC 108.3(6)
H7BA C7B H7BB 108.0(8)
H7BA C7B H7BC 112.2(9)
H7BB C7B H7BC 109.1(9)

loop_
_geom_bond_atom_site_label_1
_geom_bond_atom_site_label_2
_geom_bond_distance
O1 C1 1.2552(7)
O2 C6 1.3270(7)
O2 H2 0.991(15)
O3 C6 1.2105(7)
N1 C1 1.3240(8)
N1 C5 1.4676(9)
N1 H1 0.913(12)
C1 C2 1.5252(8)
C2 C3 1.5443(9)
C2 C6 1.5293(8)
C2 C7 1.5347(8)
C3 C4 1.5237(10)
C3 H3A 1.007(11)
C3 H3B 0.991(11)
C4 C5 1.5163(10)
C4 H4A 1.000(11)
C4 H4B 0.999(13)
C5 H5A 0.967(10)
C5 H5B 0.904(12)
C7 H7A 0.992(12)
C7 H7B 0.980(11)
C7 H7C 0.943(11)
O1B C1B 1.2515(7)
O2B C6B 1.3081(7)
O2B H2B 0.894(15)
O3B C6B 1.2236(7)
N1B C1B 1.3275(7)
N1B C5B 1.4710(9)
N1B H1B 0.903(12)
C1B C2B 1.5253(8)
C2B C3B 1.5468(8)
C2B C6B 1.5295(8)
C2B C7B 1.5322(8)
C3B C4B 1.5191(9)
C3B H3BA 0.983(11)
C3B H3BB 0.959(10)
C4B C5B 1.5124(11)
C4B H4BA 0.976(11)
C4B H4BB 0.973(11)
C5B H5BA 0.976(11)
C5B H5BB 0.980(12)
C7B H7BA 1.005(10)
C7B H7BB 0.964(10)
C7B H7BC 1.032(11)

loop_
_geom_hbond_atom_site_label_D
_geom_hbond_atom_site_label_H
_geom_hbond_atom_site_label_A
_geom_hbond_distance_DH
_geom_hbond_distance_HA
_geom_hbond_distance_DA
_geom_hbond_angle_DHA
_geom_hbond_site_symmetry_A
O2 H2 O1B 0.991(15) 1.597(14) 2.5731(7) 167.5(13) 3_667
N1 H1 O3B 0.913(12) 2.070(12) 2.9540(7) 162.5(11) .
O2B H2B O1 0.894(15) 1.629(15) 2.5091(6) 167.2(14) .
N1B H1B O3B 0.903(12) 2.118(12) 2.8983(7) 144.1(10) 1_455

loop_
_geom_torsion_atom_site_label_1
_geom_torsion_atom_site_label_2
_geom_torsion_atom_site_label_3
_geom_torsion_atom_site_label_4
_geom_torsion
O1 C1 C2 C3 169.32(5)
O1 C1 C2 C6 50.24(7)
O1 C1 C2 C7 -67.60(7)
N1 C1 C2 C3 -12.62(8)
N1 C1 C2 C6 -131.71(6)
N1 C1 C2 C7 110.46(6)
C1 N1 C5 C4 -23.16(9)
C1 C2 C3 C4 41.68(7)
C1 C2 C6 O2 52.74(6)
C1 C2 C6 O3 -129.68(6)
C2 C3 C4 C5 -61.91(7)
C3 C2 C6 O2 -68.80(6)
C3 C2 C6 O3 108.78(7)
C3 C4 C5 N1 50.95(8)
C5 N1 C1 O1 -178.57(6)
C5 N1 C1 C2 3.48(9)
C6 C2 C3 C4 159.59(5)
C7 C2 C3 C4 -79.08(7)
C7 C2 C6 O2 168.91(5)
C7 C2 C6 O3 -13.51(8)
O1B C1B C2B C3B 172.83(5)
O1B C1B C2B C6B -68.10(6)
O1B C1B C2B C7B 50.00(7)
N1B C1B C2B C3B -7.83(7)
N1B C1B C2B C6B 111.24(6)
N1B C1B C2B C7B -130.66(6)
C1B N1B C5B C4B -24.23(9)
C1B C2B C3B C4B 37.54(7)
C1B C2B C6B O2B -36.61(6)
C1B C2B C6B O3B 145.67(6)
C2B C3B C4B C5B -60.03(7)
C3B C2B C6B O2B 85.61(6)
C3B C2B C6B O3B -92.10(6)
C3B C4B C5B N1B 51.70(8)
C5B N1B C1B O1B -179.29(6)
C5B N1B C1B C2B 1.40(9)
C6B C2B C3B C4B -80.97(6)
C7B C2B C3B C4B 159.98(5)
C7B C2B C6B O2B -154.81(5)
C7B C2B C6B O3B 27.48(7)
